data_1508517
loop_
_publ_author_name
'Patra, Malay'
'Ingram, Katrin'
'Pierroz, Vanessa'
'Ferrari, Stefano'
'Spingler, Bernhard'
'Keiser, Jennifer'
'Gasser, Gilles'

_publ_section_title
;
 Ferrocenyl derivatives of the anthelmintic praziquantel: design,
 synthesis, and biological evaluation.
;
_journal_issue 20
_journal_name_full 'Journal of medicinal chemistry'
_journal_page_first 8790
_journal_page_last 8798
_journal_paper_doi 10.1021/jm301077m
_journal_volume 55
_journal_year 2012
_chemical_formula_sum 'C23 H22 Fe N2 O2'
_chemical_formula_weight 414.28
_chemical_name_systematic
; 
 ? 
;
_space_group_IT_number 14
_symmetry_cell_setting monoclinic
_symmetry_space_group_name_Hall '-P 2ybc'
_symmetry_space_group_name_H-M 'P 1 21/c 1'
_atom_sites_solution_hydrogens geom
_atom_sites_solution_primary direct
_atom_sites_solution_secondary difmap
_audit_creation_method SHELXL-97
_cell_angle_alpha 90.00
_cell_angle_beta 92.039(2)
_cell_angle_gamma 90.00
_cell_formula_units_Z 4
_cell_length_a 22.5840(5)
_cell_length_b 7.59176(18)
_cell_length_c 10.5047(3)
_cell_measurement_reflns_used 5106
_cell_measurement_temperature 183(2)
_cell_measurement_theta_max 32.7257
_cell_measurement_theta_min 2.5973
_cell_volume 1799.91(8)
_computing_cell_refinement 'CrysAlis RED (Oxford, 2007)'
_computing_data_collection 'CrysAlis RED (Oxford, 2007)'
_computing_data_reduction 'CrysAlis RED (Oxford, 2007)'
_computing_molecular_graphics 'ORTEP-3 (Farrugia, 1997)'
_computing_publication_material 'SHELXL-97 (Sheldrick, 2008)'
_computing_structure_refinement 'SHELXL-97 (Sheldrick, 2008)'
_computing_structure_solution 'SIR-97 (Altomare, 1999)'
_diffrn_ambient_temperature 183(2)
_diffrn_detector_area_resol_mean 10.4498
_diffrn_measured_fraction_theta_full 1.000
_diffrn_measured_fraction_theta_max 1.000
_diffrn_measurement_device_type 'Xcalibur Ruby'
_diffrn_measurement_method '\o oscillation scan'
_diffrn_radiation_monochromator graphite
_diffrn_radiation_source 'Enhance (Mo) X-ray Source'
_diffrn_radiation_type MoK\a
_diffrn_radiation_wavelength 0.7107
_diffrn_reflns_av_R_equivalents 0.0316
_diffrn_reflns_av_sigmaI/netI 0.0403
_diffrn_reflns_limit_h_max 27
_diffrn_reflns_limit_h_min -30
_diffrn_reflns_limit_k_max 10
_diffrn_reflns_limit_k_min -9
_diffrn_reflns_limit_l_max 14
_diffrn_reflns_limit_l_min -12
_diffrn_reflns_number 12256
_diffrn_reflns_theta_full 28.28
_diffrn_reflns_theta_max 28.28
_diffrn_reflns_theta_min 2.71
_exptl_absorpt_coefficient_mu 0.861
_exptl_absorpt_correction_T_max 0.9422
_exptl_absorpt_correction_T_min 0.9203
_exptl_absorpt_correction_type multi-scan
_exptl_absorpt_process_details
;
CrysAlisPro, Agilent Technologies,
Version 1.171.35.15 (release 03-08-2011 CrysAlis171 .NET)
(compiled Aug  3 2011,13:03:54)
Empirical absorption correction using spherical harmonics,
 implemented in SCALE3 ABSPACK scaling algorithm.
;
_exptl_crystal_colour brown
_exptl_crystal_density_diffrn 1.529
_exptl_crystal_density_method 'not measured'
_exptl_crystal_description plate
_exptl_crystal_F_000 864
_exptl_crystal_size_max 0.31
_exptl_crystal_size_mid 0.21
_exptl_crystal_size_min 0.07
_refine_diff_density_max 0.382
_refine_diff_density_min -0.443
_refine_diff_density_rms 0.066
_refine_ls_extinction_method none
_refine_ls_goodness_of_fit_ref 1.112
_refine_ls_hydrogen_treatment constr
_refine_ls_matrix_type full
_refine_ls_number_parameters 253
_refine_ls_number_reflns 4463
_refine_ls_number_restraints 0
_refine_ls_restrained_S_all 1.112
_refine_ls_R_factor_all 0.0665
_refine_ls_R_factor_gt 0.0516
_refine_ls_shift/su_max 0.012
_refine_ls_shift/su_mean 0.002
_refine_ls_structure_factor_coef Fsqd
_refine_ls_weighting_details 'calc w=1/[\s^2^(Fo^2^)+(0.0396P)^2^+1.7014P] where P=(Fo^2^+2Fc^2^)/3'
_refine_ls_weighting_scheme calc
_refine_ls_wR_factor_gt 0.1106
_refine_ls_wR_factor_ref 0.1172
_reflns_number_gt 3644
_reflns_number_total 4463
_reflns_threshold_expression >2sigma(I)
_cod_data_source_file jm301077m_si_004.cif
_cod_data_source_block mp080911
_cod_original_sg_symbol_H-M P21/c
_cod_database_code 1508517

loop_
_symmetry_equiv_pos_as_xyz
'x, y, z'
'-x, y+1/2, -z+1/2'
'-x, -y, -z'
'x, -y-1/2, z-1/2'

loop_
_atom_site_label
_atom_site_type_symbol
_atom_site_fract_x
_atom_site_fract_y
_atom_site_fract_z
_atom_site_U_iso_or_equiv
_atom_site_adp_type
_atom_site_occupancy
_atom_site_symmetry_multiplicity
_atom_site_calc_flag
_atom_site_refinement_flags
Fe1 Fe 0.112188(16) 0.00153(5) 0.35228(3) 0.02179(11) Uani 1 1 d .
C1 C 0.16720(11) 0.1041(3) 0.4942(2) 0.0214(5) Uani 1 1 d .
C2 C 0.10913(12) 0.0729(4) 0.5397(2) 0.0273(6) Uani 1 1 d .
H2A H 0.0991 -0.0064 0.6119 0.033 Uiso 1 1 calc R
C3 C 0.06801(13) 0.1733(4) 0.4638(3) 0.0333(6) Uani 1 1 d .
H3A H 0.0242 0.1784 0.4737 0.040 Uiso 1 1 calc R
C4 C 0.10071(14) 0.2662(4) 0.3724(3) 0.0342(7) Uani 1 1 d .
H4A H 0.0835 0.3471 0.3057 0.041 Uiso 1 1 calc R
C5 C 0.16139(12) 0.2239(3) 0.3895(2) 0.0256(5) Uani 1 1 d .
H5A H 0.1944 0.2694 0.3376 0.031 Uiso 1 1 calc R
C6 C 0.14037(18) -0.2379(5) 0.2933(4) 0.0625(12) Uani 1 1 d .
H6A H 0.1769 -0.3005 0.3255 0.075 Uiso 1 1 calc R
C7 C 0.0853(2) -0.2530(4) 0.3416(3) 0.0565(10) Uani 1 1 d .
H7A H 0.0750 -0.3281 0.4158 0.068 Uiso 1 1 calc R
C8 C 0.04698(15) -0.1509(5) 0.2736(3) 0.0539(10) Uani 1 1 d .
H8A H 0.0038 -0.1385 0.2896 0.065 Uiso 1 1 calc R
C9 C 0.0768(2) -0.0640(5) 0.1787(3) 0.0551(10) Uani 1 1 d .
H9A H 0.0592 0.0185 0.1136 0.066 Uiso 1 1 calc R
C10 C 0.13688(18) -0.1194(6) 0.1895(4) 0.0664(14) Uani 1 1 d .
H10A H 0.1698 -0.0837 0.1338 0.080 Uiso 1 1 calc R
C11 C 0.22123(11) 0.0447(3) 0.5660(2) 0.0204(5) Uani 1 1 d .
C12 C 0.32484(11) -0.0237(4) 0.5857(2) 0.0269(6) Uani 1 1 d .
H12A H 0.3259 -0.1523 0.6014 0.032 Uiso 1 1 calc R
H12B H 0.3212 0.0356 0.6690 0.032 Uiso 1 1 calc R
C13 C 0.38266(12) 0.0313(4) 0.5292(2) 0.0269(6) Uani 1 1 d .
C14 C 0.43890(11) 0.1347(4) 0.3503(3) 0.0316(6) Uani 1 1 d .
H14A H 0.4712 0.1362 0.4166 0.038 Uiso 1 1 calc R
H14B H 0.4352 0.2542 0.3131 0.038 Uiso 1 1 calc R
C15 C 0.45278(12) 0.0020(4) 0.2472(3) 0.0314(6) Uani 1 1 d .
H15A H 0.4889 0.0389 0.2036 0.038 Uiso 1 1 calc R
H15B H 0.4604 -0.1149 0.2862 0.038 Uiso 1 1 calc R
C16 C 0.40144(11) -0.0105(3) 0.1518(2) 0.0247(5) Uani 1 1 d .
C17 C 0.41051(12) -0.0625(4) 0.0270(2) 0.0287(6) Uani 1 1 d .
H17 H 0.4491 -0.0974 0.0038 0.034 Uiso 1 1 calc R
C18 C 0.36476(13) -0.0647(4) -0.0641(2) 0.0286(6) Uani 1 1 d .
H18 H 0.3719 -0.1022 -0.1485 0.034 Uiso 1 1 calc R
C19 C 0.30847(12) -0.0119(3) -0.0317(2) 0.0260(5) Uani 1 1 d .
H19 H 0.2769 -0.0118 -0.0939 0.031 Uiso 1 1 calc R
C20 C 0.29866(11) 0.0409(3) 0.0920(2) 0.0221(5) Uani 1 1 d .
H20 H 0.2602 0.0783 0.1137 0.027 Uiso 1 1 calc R
C21 C 0.34423(11) 0.0401(3) 0.1856(2) 0.0198(5) Uani 1 1 d .
C22 C 0.33026(10) 0.0956(3) 0.3207(2) 0.0208(5) Uani 1 1 d .
H22 H 0.3168 0.2211 0.3187 0.025 Uiso 1 1 calc R
C23 C 0.28023(11) -0.0178(3) 0.3711(2) 0.0223(5) Uani 1 1 d .
H23A H 0.2429 0.0084 0.3226 0.027 Uiso 1 1 calc R
H23B H 0.2896 -0.1440 0.3590 0.027 Uiso 1 1 calc R
N1 N 0.27277(9) 0.0175(3) 0.50553(19) 0.0232(4) Uani 1 1 d .
N2 N 0.38296(9) 0.0826(3) 0.4063(2) 0.0253(5) Uani 1 1 d .
O1 O 0.42752(9) 0.0241(3) 0.59887(19) 0.0419(5) Uani 1 1 d .
O2 O 0.22038(8) 0.0324(2) 0.68258(16) 0.0284(4) Uani 1 1 d .

loop_
_atom_site_aniso_label
_atom_site_aniso_U_11
_atom_site_aniso_U_22
_atom_site_aniso_U_33
_atom_site_aniso_U_23
_atom_site_aniso_U_13
_atom_site_aniso_U_12
Fe1 0.02047(19) 0.0252(2) 0.01969(19) 0.00020(14) 0.00043(13) 0.00125(14)
C1 0.0252(13) 0.0217(12) 0.0174(12) -0.0050(9) 0.0027(9) 0.0028(9)
C2 0.0243(13) 0.0378(14) 0.0198(12) 0.0000(11) 0.0030(10) 0.0051(11)
C3 0.0275(15) 0.0442(16) 0.0282(14) -0.0052(12) 0.0021(11) 0.0147(12)
C4 0.0465(18) 0.0278(14) 0.0280(14) 0.0002(11) -0.0052(12) 0.0119(12)
C5 0.0345(15) 0.0217(12) 0.0204(12) 0.0013(10) -0.0006(10) -0.0008(10)
C6 0.057(2) 0.050(2) 0.079(3) -0.041(2) -0.031(2) 0.0218(18)
C7 0.088(3) 0.0378(18) 0.043(2) 0.0004(15) -0.0140(19) -0.0273(19)
C8 0.0299(17) 0.088(3) 0.043(2) -0.0221(19) -0.0017(14) -0.0174(17)
C9 0.093(3) 0.0453(19) 0.0251(16) -0.0053(15) -0.0224(18) 0.003(2)
C10 0.062(3) 0.084(3) 0.056(2) -0.056(2) 0.040(2) -0.049(2)
C11 0.0237(12) 0.0204(11) 0.0170(11) -0.0035(9) 0.0031(9) -0.0024(9)
C12 0.0239(13) 0.0404(15) 0.0162(11) -0.0020(11) -0.0014(9) 0.0035(11)
C13 0.0235(13) 0.0367(15) 0.0203(12) -0.0054(11) -0.0027(10) 0.0021(10)
C14 0.0170(13) 0.0519(18) 0.0258(14) -0.0051(12) 0.0006(10) -0.0084(11)
C15 0.0182(12) 0.0504(17) 0.0258(13) -0.0025(13) 0.0027(10) 0.0004(12)
C16 0.0195(12) 0.0331(14) 0.0215(12) -0.0001(11) 0.0021(9) -0.0009(10)
C17 0.0253(14) 0.0360(14) 0.0253(13) -0.0016(11) 0.0074(10) 0.0013(11)
C18 0.0374(16) 0.0321(14) 0.0165(12) -0.0020(11) 0.0049(11) -0.0027(12)
C19 0.0316(14) 0.0268(13) 0.0192(12) 0.0043(10) -0.0042(10) -0.0018(11)
C20 0.0214(12) 0.0243(12) 0.0203(12) 0.0024(10) -0.0015(9) 0.0006(9)
C21 0.0190(12) 0.0213(11) 0.0191(12) 0.0005(9) 0.0010(9) -0.0013(9)
C22 0.0179(12) 0.0269(12) 0.0174(12) -0.0033(10) -0.0004(9) -0.0008(9)
C23 0.0197(12) 0.0330(13) 0.0141(11) -0.0045(10) 0.0003(9) -0.0005(10)
N1 0.0192(10) 0.0369(12) 0.0133(9) -0.0036(9) -0.0014(8) 0.0003(9)
N2 0.0165(10) 0.0397(12) 0.0195(10) -0.0059(9) -0.0024(8) -0.0022(9)
O1 0.0244(10) 0.0750(16) 0.0255(10) -0.0024(10) -0.0090(8) 0.0023(10)
O2 0.0275(10) 0.0416(11) 0.0163(9) 0.0018(8) 0.0029(7) 0.0023(8)

loop_
_atom_type_symbol
_atom_type_description
_atom_type_scat_dispersion_real
_atom_type_scat_dispersion_imag
_atom_type_scat_source
C C 0.0033 0.0016 'International Tables Vol C Tables 4.2.6.8 and 6.1.1.4'
H H 0.0000 0.0000 'International Tables Vol C Tables 4.2.6.8 and 6.1.1.4'
N N 0.0061 0.0033 'International Tables Vol C Tables 4.2.6.8 and 6.1.1.4'
O O 0.0106 0.0060 'International Tables Vol C Tables 4.2.6.8 and 6.1.1.4'
Fe Fe 0.3463 0.8444 'International Tables Vol C Tables 4.2.6.8 and 6.1.1.4'

loop_
_geom_angle_atom_site_label_1
_geom_angle_atom_site_label_2
_geom_angle_atom_site_label_3
_geom_angle
C8 Fe1 C9 40.11(15)
C8 Fe1 C7 38.86(16)
C9 Fe1 C7 66.96(15)
C8 Fe1 C6 66.13(16)
C9 Fe1 C6 67.88(15)
C7 Fe1 C6 39.28(17)
C8 Fe1 C10 67.46(14)
C9 Fe1 C10 40.93(16)
C7 Fe1 C10 67.31(16)
C6 Fe1 C10 40.71(17)
C8 Fe1 C3 103.67(14)
C9 Fe1 C3 119.28(15)
C7 Fe1 C3 119.34(16)
C6 Fe1 C3 156.01(18)
C10 Fe1 C3 157.79(18)
C8 Fe1 C4 120.81(15)
C9 Fe1 C4 106.74(13)
C7 Fe1 C4 155.05(17)
C6 Fe1 C4 163.13(17)
C10 Fe1 C4 124.84(16)
C3 Fe1 C4 40.78(12)
C8 Fe1 C2 119.66(13)
C9 Fe1 C2 154.87(15)
C7 Fe1 C2 106.57(13)
C6 Fe1 C2 123.53(15)
C10 Fe1 C2 161.33(17)
C3 Fe1 C2 40.81(10)
C4 Fe1 C2 68.30(11)
C8 Fe1 C5 158.27(14)
C9 Fe1 C5 124.56(13)
C7 Fe1 C5 162.57(14)
C6 Fe1 C5 128.43(15)
C10 Fe1 C5 111.62(12)
C3 Fe1 C5 68.71(12)
C4 Fe1 C5 40.43(11)
C2 Fe1 C5 68.61(11)
C8 Fe1 C1 157.27(13)
C9 Fe1 C1 162.30(14)
C7 Fe1 C1 124.88(13)
C6 Fe1 C1 111.82(12)
C10 Fe1 C1 127.04(13)
C3 Fe1 C1 68.71(11)
C4 Fe1 C1 68.15(11)
C2 Fe1 C1 40.81(10)
C5 Fe1 C1 40.72(9)
C5 C1 C2 107.6(2)
C5 C1 C11 129.5(2)
C2 C1 C11 121.8(2)
C5 C1 Fe1 69.32(14)
C2 C1 Fe1 69.09(14)
C11 C1 Fe1 135.88(17)
C3 C2 C1 108.1(2)
C3 C2 Fe1 69.27(15)
C1 C2 Fe1 70.10(14)
C4 C3 C2 107.5(2)
C4 C3 Fe1 69.64(15)
C2 C3 Fe1 69.92(15)
C5 C4 C3 109.1(2)
C5 C4 Fe1 70.27(15)
C3 C4 Fe1 69.58(16)
C4 C5 C1 107.7(2)
C4 C5 Fe1 69.30(16)
C1 C5 Fe1 69.96(14)
C7 C6 C10 108.3(3)
C7 C6 Fe1 70.2(2)
C10 C6 Fe1 69.9(2)
C8 C7 C6 109.4(3)
C8 C7 Fe1 70.5(2)
C6 C7 Fe1 70.5(2)
C7 C8 C9 109.5(3)
C7 C8 Fe1 70.62(19)
C9 C8 Fe1 70.0(2)
C8 C9 C10 106.8(3)
C8 C9 Fe1 69.92(18)
C10 C9 Fe1 69.89(19)
C6 C10 C9 106.1(3)
C6 C10 Fe1 69.43(19)
C9 C10 Fe1 69.18(18)
O2 C11 N1 119.8(2)
O2 C11 C1 119.2(2)
N1 C11 C1 120.8(2)
N1 C12 C13 113.8(2)
O1 C13 N2 123.4(3)
O1 C13 C12 117.3(2)
N2 C13 C12 119.3(2)
N2 C14 C15 108.1(2)
C16 C15 C14 110.0(2)
C17 C16 C21 118.9(2)
C17 C16 C15 120.6(2)
C21 C16 C15 120.4(2)
C18 C17 C16 121.6(3)
C17 C18 C19 119.7(2)
C20 C19 C18 119.5(2)
C19 C20 C21 121.4(2)
C20 C21 C16 118.9(2)
C20 C21 C22 118.8(2)
C16 C21 C22 122.2(2)
N2 C22 C21 111.19(19)
N2 C22 C23 110.0(2)
C21 C22 C23 110.25(19)
N1 C23 C22 110.16(19)
C11 N1 C23 127.7(2)
C11 N1 C12 116.7(2)
C23 N1 C12 113.8(2)
C13 N2 C14 119.7(2)
C13 N2 C22 125.0(2)
C14 N2 C22 115.3(2)

loop_
_geom_bond_atom_site_label_1
_geom_bond_atom_site_label_2
_geom_bond_distance
Fe1 C8 2.026(3)
Fe1 C9 2.026(3)
Fe1 C7 2.027(3)
Fe1 C6 2.030(3)
Fe1 C10 2.036(3)
Fe1 C3 2.037(3)
Fe1 C4 2.038(3)
Fe1 C2 2.046(3)
Fe1 C5 2.051(3)
Fe1 C1 2.059(2)
C1 C5 1.430(3)
C1 C2 1.431(3)
C1 C11 1.481(3)
C2 C3 1.424(4)
C3 C4 1.420(4)
C4 C5 1.413(4)
C6 C7 1.364(6)
C6 C10 1.414(6)
C7 C8 1.348(5)
C8 C9 1.389(5)
C9 C10 1.421(6)
C11 O2 1.229(3)
C11 N1 1.361(3)
C12 N1 1.456(3)
C12 C13 1.512(4)
C13 O1 1.230(3)
C13 N2 1.348(3)
C14 N2 1.467(3)
C14 C15 1.519(4)
C15 C16 1.509(4)
C16 C17 1.391(3)
C16 C21 1.406(3)
C17 C18 1.383(4)
C18 C19 1.387(4)
C19 C20 1.385(4)
C20 C21 1.398(3)
C21 C22 1.524(3)
C22 N2 1.469(3)
C22 C23 1.530(3)
C23 N1 1.454(3)

loop_
_geom_torsion_atom_site_label_1
_geom_torsion_atom_site_label_2
_geom_torsion_atom_site_label_3
_geom_torsion_atom_site_label_4
_geom_torsion
C8 Fe1 C1 C5 -155.8(3)
C9 Fe1 C1 C5 38.7(5)
C7 Fe1 C1 C5 166.6(2)
C6 Fe1 C1 C5 124.1(2)
C10 Fe1 C1 C5 80.2(2)
C3 Fe1 C1 C5 -81.68(16)
C4 Fe1 C1 C5 -37.69(16)
C2 Fe1 C1 C5 -119.3(2)
C8 Fe1 C1 C2 -36.4(4)
C9 Fe1 C1 C2 158.0(4)
C7 Fe1 C1 C2 -74.0(2)
C6 Fe1 C1 C2 -116.5(2)
C10 Fe1 C1 C2 -160.4(2)
C3 Fe1 C1 C2 37.66(16)
C4 Fe1 C1 C2 81.66(17)
C5 Fe1 C1 C2 119.3(2)
C8 Fe1 C1 C11 78.2(4)
C9 Fe1 C1 C11 -87.3(5)
C7 Fe1 C1 C11 40.7(3)
C6 Fe1 C1 C11 -1.9(3)
C10 Fe1 C1 C11 -45.7(3)
C3 Fe1 C1 C11 152.3(3)
C4 Fe1 C1 C11 -163.7(3)
C2 Fe1 C1 C11 114.7(3)
C5 Fe1 C1 C11 -126.0(3)
C5 C1 C2 C3 -0.2(3)
C11 C1 C2 C3 169.1(2)
Fe1 C1 C2 C3 -59.02(19)
C5 C1 C2 Fe1 58.82(17)
C11 C1 C2 Fe1 -131.9(2)
C8 Fe1 C2 C3 -75.9(2)
C9 Fe1 C2 C3 -45.0(4)
C7 Fe1 C2 C3 -116.0(2)
C6 Fe1 C2 C3 -155.5(2)
C10 Fe1 C2 C3 176.2(4)
C4 Fe1 C2 C3 38.16(18)
C5 Fe1 C2 C3 81.77(18)
C1 Fe1 C2 C3 119.4(2)
C8 Fe1 C2 C1 164.69(18)
C9 Fe1 C2 C1 -164.5(3)
C7 Fe1 C2 C1 124.63(19)
C6 Fe1 C2 C1 85.1(2)
C10 Fe1 C2 C1 56.8(4)
C3 Fe1 C2 C1 -119.4(2)
C4 Fe1 C2 C1 -81.25(17)
C5 Fe1 C2 C1 -37.64(15)
C1 C2 C3 C4 -0.2(3)
Fe1 C2 C3 C4 -59.77(19)
C1 C2 C3 Fe1 59.54(18)
C8 Fe1 C3 C4 -121.7(2)
C9 Fe1 C3 C4 -81.7(2)
C7 Fe1 C3 C4 -160.17(19)
C6 Fe1 C3 C4 176.9(3)
C10 Fe1 C3 C4 -58.3(4)
C2 Fe1 C3 C4 118.5(2)
C5 Fe1 C3 C4 36.96(16)
C1 Fe1 C3 C4 80.81(18)
C8 Fe1 C3 C2 119.9(2)
C9 Fe1 C3 C2 159.84(19)
C7 Fe1 C3 C2 81.4(2)
C6 Fe1 C3 C2 58.4(4)
C10 Fe1 C3 C2 -176.8(3)
C4 Fe1 C3 C2 -118.5(2)
C5 Fe1 C3 C2 -81.51(18)
C1 Fe1 C3 C2 -37.66(16)
C2 C3 C4 C5 0.6(3)
Fe1 C3 C4 C5 -59.36(19)
C2 C3 C4 Fe1 59.95(19)
C8 Fe1 C4 C5 -165.44(17)
C9 Fe1 C4 C5 -124.08(19)
C7 Fe1 C4 C5 164.7(3)
C6 Fe1 C4 C5 -55.4(5)
C10 Fe1 C4 C5 -82.8(2)
C3 Fe1 C4 C5 120.2(2)
C2 Fe1 C4 C5 82.05(16)
C1 Fe1 C4 C5 37.95(15)
C8 Fe1 C4 C3 74.3(2)
C9 Fe1 C4 C3 115.7(2)
C7 Fe1 C4 C3 44.5(4)
C6 Fe1 C4 C3 -175.6(4)
C10 Fe1 C4 C3 156.9(2)
C2 Fe1 C4 C3 -38.19(16)
C5 Fe1 C4 C3 -120.2(2)
C1 Fe1 C4 C3 -82.29(17)
C3 C4 C5 C1 -0.7(3)
Fe1 C4 C5 C1 -59.65(17)
C3 C4 C5 Fe1 58.9(2)
C2 C1 C5 C4 0.6(3)
C11 C1 C5 C4 -167.7(2)
Fe1 C1 C5 C4 59.23(18)
C2 C1 C5 Fe1 -58.67(17)
C11 C1 C5 Fe1 133.1(3)
C8 Fe1 C5 C4 35.7(4)
C9 Fe1 C5 C4 74.4(2)
C7 Fe1 C5 C4 -158.2(4)
C6 Fe1 C5 C4 162.3(2)
C10 Fe1 C5 C4 118.8(2)
C3 Fe1 C5 C4 -37.27(16)
C2 Fe1 C5 C4 -81.23(17)
C1 Fe1 C5 C4 -119.0(2)
C8 Fe1 C5 C1 154.6(3)
C9 Fe1 C5 C1 -166.66(19)
C7 Fe1 C5 C1 -39.3(5)
C6 Fe1 C5 C1 -78.8(2)
C10 Fe1 C5 C1 -122.2(2)
C3 Fe1 C5 C1 81.69(16)
C4 Fe1 C5 C1 119.0(2)
C2 Fe1 C5 C1 37.72(14)
C8 Fe1 C6 C7 -36.5(2)
C9 Fe1 C6 C7 -80.2(2)
C10 Fe1 C6 C7 -119.1(3)
C3 Fe1 C6 C7 32.5(4)
C4 Fe1 C6 C7 -154.6(4)
C2 Fe1 C6 C7 74.4(2)
C5 Fe1 C6 C7 162.48(19)
C1 Fe1 C6 C7 118.9(2)
C8 Fe1 C6 C10 82.6(2)
C9 Fe1 C6 C10 38.9(2)
C7 Fe1 C6 C10 119.1(3)
C3 Fe1 C6 C10 151.6(3)
C4 Fe1 C6 C10 -35.5(5)
C2 Fe1 C6 C10 -166.52(19)
C5 Fe1 C6 C10 -78.4(2)
C1 Fe1 C6 C10 -122.0(2)
C10 C6 C7 C8 0.3(4)
Fe1 C6 C7 C8 60.0(3)
C10 C6 C7 Fe1 -59.7(2)
C9 Fe1 C7 C8 -37.2(2)
C6 Fe1 C7 C8 -119.9(3)
C10 Fe1 C7 C8 -81.8(3)
C3 Fe1 C7 C8 74.6(2)
C4 Fe1 C7 C8 42.9(4)
C2 Fe1 C7 C8 117.0(2)
C5 Fe1 C7 C8 -171.8(4)
C1 Fe1 C7 C8 157.94(19)
C8 Fe1 C7 C6 119.9(3)
C9 Fe1 C7 C6 82.7(3)
C10 Fe1 C7 C6 38.1(2)
C3 Fe1 C7 C6 -165.5(2)
C4 Fe1 C7 C6 162.8(3)
C2 Fe1 C7 C6 -123.1(2)
C5 Fe1 C7 C6 -51.9(5)
C1 Fe1 C7 C6 -82.2(3)
C6 C7 C8 C9 -0.7(4)
Fe1 C7 C8 C9 59.3(3)
C6 C7 C8 Fe1 -60.0(2)
C9 Fe1 C8 C7 120.3(3)
C6 Fe1 C8 C7 36.9(2)
C10 Fe1 C8 C7 81.3(3)
C3 Fe1 C8 C7 -120.1(2)
C4 Fe1 C8 C7 -160.5(2)
C2 Fe1 C8 C7 -79.4(3)
C5 Fe1 C8 C7 173.4(3)
C1 Fe1 C8 C7 -52.9(4)
C7 Fe1 C8 C9 -120.3(3)
C6 Fe1 C8 C9 -83.5(3)
C10 Fe1 C8 C9 -39.0(2)
C3 Fe1 C8 C9 119.5(2)
C4 Fe1 C8 C9 79.2(3)
C2 Fe1 C8 C9 160.2(2)
C5 Fe1 C8 C9 53.1(4)
C1 Fe1 C8 C9 -173.2(3)
C7 C8 C9 C10 0.8(4)
Fe1 C8 C9 C10 60.5(2)
C7 C8 C9 Fe1 -59.7(2)
C7 Fe1 C9 C8 36.0(2)
C6 Fe1 C9 C8 78.7(3)
C10 Fe1 C9 C8 117.4(3)
C3 Fe1 C9 C8 -75.8(3)
C4 Fe1 C9 C8 -118.2(2)
C2 Fe1 C9 C8 -43.8(4)
C5 Fe1 C9 C8 -158.9(2)
C1 Fe1 C9 C8 171.4(4)
C8 Fe1 C9 C10 -117.4(3)
C7 Fe1 C9 C10 -81.4(3)
C6 Fe1 C9 C10 -38.7(2)
C3 Fe1 C9 C10 166.8(2)
C4 Fe1 C9 C10 124.3(2)
C2 Fe1 C9 C10 -161.2(3)
C5 Fe1 C9 C10 83.6(3)
C1 Fe1 C9 C10 53.9(5)
C7 C6 C10 C9 0.2(4)
Fe1 C6 C10 C9 -59.8(2)
C7 C6 C10 Fe1 60.0(2)
C8 C9 C10 C6 -0.6(4)
Fe1 C9 C10 C6 60.0(2)
C8 C9 C10 Fe1 -60.5(2)
C8 Fe1 C10 C6 -79.1(2)
C9 Fe1 C10 C6 -117.3(3)
C7 Fe1 C10 C6 -36.8(2)
C3 Fe1 C10 C6 -149.2(3)
C4 Fe1 C10 C6 168.2(2)
C2 Fe1 C10 C6 37.4(5)
C5 Fe1 C10 C6 124.4(2)
C1 Fe1 C10 C6 80.6(2)
C8 Fe1 C10 C9 38.2(2)
C7 Fe1 C10 C9 80.5(2)
C6 Fe1 C10 C9 117.3(3)
C3 Fe1 C10 C9 -31.9(4)
C4 Fe1 C10 C9 -74.5(2)
C2 Fe1 C10 C9 154.7(3)
C5 Fe1 C10 C9 -118.3(2)
C1 Fe1 C10 C9 -162.06(19)
C5 C1 C11 O2 138.0(3)
C2 C1 C11 O2 -28.8(4)
Fe1 C1 C11 O2 -120.9(2)
C5 C1 C11 N1 -36.7(4)
C2 C1 C11 N1 156.5(2)
Fe1 C1 C11 N1 64.4(3)
N1 C12 C13 O1 169.7(2)
N1 C12 C13 N2 -11.2(3)
N2 C14 C15 C16 55.3(3)
C14 C15 C16 C17 153.9(3)
C14 C15 C16 C21 -22.4(3)
C21 C16 C17 C18 0.3(4)
C15 C16 C17 C18 -176.0(3)
C16 C17 C18 C19 0.8(4)
C17 C18 C19 C20 -0.6(4)
C18 C19 C20 C21 -0.8(4)
C19 C20 C21 C16 1.9(4)
C19 C20 C21 C22 -178.6(2)
C17 C16 C21 C20 -1.7(4)
C15 C16 C21 C20 174.7(2)
C17 C16 C21 C22 178.9(2)
C15 C16 C21 C22 -4.8(4)
C20 C21 C22 N2 178.7(2)
C16 C21 C22 N2 -1.9(3)
C20 C21 C22 C23 56.3(3)
C16 C21 C22 C23 -124.2(2)
N2 C22 C23 N1 48.8(3)
C21 C22 C23 N1 171.8(2)
O2 C11 N1 C23 163.1(2)
C1 C11 N1 C23 -22.3(4)
O2 C11 N1 C12 -0.5(3)
C1 C11 N1 C12 174.1(2)
C22 C23 N1 C11 134.4(2)
C22 C23 N1 C12 -61.5(3)
C13 C12 N1 C11 -152.4(2)
C13 C12 N1 C23 41.6(3)
O1 C13 N2 C14 -0.4(4)
C12 C13 N2 C14 -179.4(2)
O1 C13 N2 C22 -179.0(3)
C12 C13 N2 C22 2.0(4)
C15 C14 N2 C13 114.7(3)
C15 C14 N2 C22 -66.7(3)
C21 C22 N2 C13 -143.3(2)
C23 C22 N2 C13 -20.8(3)
C21 C22 N2 C14 38.1(3)
C23 C22 N2 C14 160.6(2)
